data_7130883
loop_
_publ_author_name
'Zhu, Baiyao'
'Li, Zhewei'
'Chen, Fulin'
'Xiong, Wenfang'
'Tan, Xiaobin'
'Lei, Ming'
'Jiang, Huanfeng'
'Wu, Wanqing'

_publ_section_title
;
 Palladium-Catalyzed Oxidative Heck Reaction of Non-activated Alkenes
 Directed by Fluorinated Alcohol
;
_journal_name_full 'Chemical Communications'
_journal_paper_doi 10.1039/D2CC04921J
_journal_year 2022
_chemical_formula_moiety 'C23 H19 F3 O'
_chemical_formula_sum 'C23 H19 F3 O'
_chemical_formula_weight 368.38
_space_group_crystal_system monoclinic
_space_group_IT_number 14
_space_group_name_Hall '-P 2ybc'
_space_group_name_H-M_alt 'P 1 21/c 1'
_atom_sites_solution_hydrogens mixed
_atom_sites_solution_primary dual
_audit_creation_date 2020-07-25
_audit_creation_method
;
Olex2 1.3
(compiled 2020.07.16 svn.r6f6c53a7 for OlexSys, GUI svn.r6139)
;
_audit_update_record
;
2022-05-09 deposited with the CCDC.	2022-10-18 downloaded from the CCDC.
;
_cell_angle_alpha 90
_cell_angle_beta 98.663(7)
_cell_angle_gamma 90
_cell_formula_units_Z 4
_cell_length_a 18.1043(13)
_cell_length_b 5.8211(4)
_cell_length_c 16.8027(12)
_cell_measurement_reflns_used 2397
_cell_measurement_temperature 150.0(2)
_cell_measurement_theta_max 28.8270
_cell_measurement_theta_min 2.2680
_cell_volume 1750.6(2)
_computing_cell_refinement 'CrysAlisPro 1.171.38.43f (Rigaku OD, 2015)'
_computing_data_collection 'CrysAlisPro 1.171.38.43f (Rigaku OD, 2015)'
_computing_data_reduction 'CrysAlisPro 1.171.38.43f (Rigaku OD, 2015)'
_computing_molecular_graphics 'Olex2 1.3 (Dolomanov et al., 2009)'
_computing_publication_material 'Olex2 1.3 (Dolomanov et al., 2009)'
_computing_structure_refinement 'SHELXL 2018/3 (Sheldrick, 2015)'
_computing_structure_solution 'SHELXT  (Sheldrick, 2015)'
_diffrn_ambient_environment N~2~
_diffrn_ambient_temperature 150.0(2)
_diffrn_detector 'CCD plate'
_diffrn_detector_area_resol_mean 5.2684
_diffrn_detector_type AtlasS2
_diffrn_measured_fraction_theta_full 1.000
_diffrn_measured_fraction_theta_max 1.000
_diffrn_measurement_details
;
List of Runs (angles in degrees, time in seconds):

  # Type    Start    End  Width  t~exp~   \w     \q     \k     \f   Frames
#--------------------------------------------------------------------------
  1  \w    -86.00   6.00   1.00    6.50    --  -11.59 -77.00-150.00   92
  2  \w    -85.00   9.00   1.00    6.50    --  -11.59 -57.00  90.00   94
;
_diffrn_measurement_device 'four-circle diffractometer'
_diffrn_measurement_device_type 'SuperNova, Dual, Cu at zero, AtlasS2'
_diffrn_measurement_method '\w scans'
_diffrn_orient_matrix_type 'CrysAlisPro convention (1999,Acta A55,543-557)'
_diffrn_orient_matrix_UB_11 0.0379023000
_diffrn_orient_matrix_UB_12 -0.0190050000
_diffrn_orient_matrix_UB_13 -0.0043246000
_diffrn_orient_matrix_UB_21 0.0081295000
_diffrn_orient_matrix_UB_22 -0.0294942000
_diffrn_orient_matrix_UB_23 0.0413413000
_diffrn_orient_matrix_UB_31 -0.0082709000
_diffrn_orient_matrix_UB_32 -0.1166678000
_diffrn_orient_matrix_UB_33 -0.0097413000
_diffrn_radiation_monochromator mirror
_diffrn_radiation_probe x-ray
_diffrn_radiation_type 'Mo K\a'
_diffrn_radiation_wavelength 0.71073
_diffrn_reflns_av_R_equivalents 0.0522
_diffrn_reflns_av_unetI/netI 0.0665
_diffrn_reflns_Laue_measured_fraction_full 1.000
_diffrn_reflns_Laue_measured_fraction_max 1.000
_diffrn_reflns_limit_h_max 21
_diffrn_reflns_limit_h_min -13
_diffrn_reflns_limit_k_max 6
_diffrn_reflns_limit_k_min -5
_diffrn_reflns_limit_l_max 19
_diffrn_reflns_limit_l_min -19
_diffrn_reflns_number 6954
_diffrn_reflns_point_group_measured_fraction_full 1.000
_diffrn_reflns_point_group_measured_fraction_max 1.000
_diffrn_reflns_theta_full 24.994
_diffrn_reflns_theta_max 24.994
_diffrn_reflns_theta_min 2.276
_diffrn_source 'micro-focus sealed X-ray tube'
_diffrn_source_type 'SuperNova (Mo) X-ray Source'
_exptl_absorpt_coefficient_mu 0.106
_exptl_absorpt_correction_T_max 1.00000
_exptl_absorpt_correction_T_min 0.67049
_exptl_absorpt_correction_type multi-scan
_exptl_absorpt_process_details
;
CrysAlisPro 1.171.38.43f (Rigaku Oxford Diffraction, 2015)
Empirical absorption correction using spherical harmonics,
 implemented in SCALE3 ABSPACK scaling algorithm.
;
_exptl_crystal_colour colourless
_exptl_crystal_colour_primary colourless
_exptl_crystal_density_diffrn 1.398
_exptl_crystal_description block
_exptl_crystal_F_000 768
_exptl_crystal_size_max 0.13
_exptl_crystal_size_mid 0.11
_exptl_crystal_size_min 0.1
_refine_diff_density_max 0.286
_refine_diff_density_min -0.230
_refine_diff_density_rms 0.057
_refine_ls_extinction_method none
_refine_ls_goodness_of_fit_ref 1.007
_refine_ls_hydrogen_treatment mixed
_refine_ls_matrix_type full
_refine_ls_number_parameters 248
_refine_ls_number_reflns 3066
_refine_ls_number_restraints 0
_refine_ls_restrained_S_all 1.007
_refine_ls_R_factor_all 0.0718
_refine_ls_R_factor_gt 0.0555
_refine_ls_shift/su_max 0.000
_refine_ls_shift/su_mean 0.000
_refine_ls_structure_factor_coef Fsqd
_refine_ls_weighting_details 'w=1/[\s^2^(Fo^2^)+(0.0611P)^2^+0.8693P] where P=(Fo^2^+2Fc^2^)/3'
_refine_ls_weighting_scheme calc
_refine_ls_wR_factor_gt 0.1320
_refine_ls_wR_factor_ref 0.1449
_reflns_Friedel_coverage 0.000
_reflns_number_gt 2366
_reflns_number_total 3066
_reflns_threshold_expression 'I > 2\s(I)'
_cod_data_source_file d2cc04921j2.cif
_cod_data_source_block hg0725
_cod_database_code 7130883
_shelx_shelxl_version_number 2018/3
_shelx_space_group_comment
;
The symmetry employed for this shelxl refinement is uniquely defined
by the following loop, which should always be used as a source of
symmetry information in preference to the above space-group names.
They are only intended as comments.
;
_shelx_estimated_absorpt_t_max 0.989
_shelx_estimated_absorpt_t_min 0.986
_reflns_odcompleteness_completeness 99.90
_reflns_odcompleteness_iscentric 1
_reflns_odcompleteness_theta 26.32
_olex2_refinement_description
;
1. Fixed Uiso
 At 1.2 times of:
  All C(H) groups, All C(H,H) groups
2.a Secondary CH2 refined with riding coordinates:
 C15(H15A,H15B)
2.b Aromatic/amide H refined with riding coordinates:
 C6(H6), C12(H12), C9(H9), C11(H11), C2(H2), C8(H8), C19(H19), C13(H13),
 C23(H23), C3(H3), C14(H14), C5(H5), C4(H4), C22(H22), C21(H21), C20(H20)
;
_olex2_submission_special_instructions 'No special instructions were received'
_oxdiff_exptl_absorpt_empirical_details
;
Empirical correction (ABSPACK) includes:
- Absorption correction using spherical harmonics
- Frame scaling
;
_oxdiff_exptl_absorpt_empirical_full_max 1.489
_oxdiff_exptl_absorpt_empirical_full_min 0.528

loop_
_space_group_symop_operation_xyz
'x, y, z'
'-x, y+1/2, -z+1/2'
'-x, -y, -z'
'x, -y-1/2, z-1/2'

loop_
_atom_site_label
_atom_site_type_symbol
_atom_site_fract_x
_atom_site_fract_y
_atom_site_fract_z
_atom_site_U_iso_or_equiv
_atom_site_adp_type
_atom_site_occupancy
_atom_site_site_symmetry_order
_atom_site_calc_flag
_atom_site_refinement_flags_posn
_atom_site_refinement_flags_adp
_atom_site_refinement_flags_occupancy
_atom_site_disorder_assembly
_atom_site_disorder_group
F2 F 0.12921(8) 0.5234(3) -0.00133(8) 0.0383(4) Uani 1 1 d . . . . .
F3 F 0.08032(8) 0.2837(3) 0.07319(9) 0.0374(4) Uani 1 1 d . . . . .
F1 F 0.04661(8) 0.6377(3) 0.06908(9) 0.0417(4) Uani 1 1 d . . . . .
O1 O 0.19195(10) 0.7826(3) 0.13012(11) 0.0281(4) Uani 1 1 d . . . . .
C18 C 0.13637(12) 0.5379(4) 0.21845(14) 0.0204(5) Uani 1 1 d . . . . .
C7 C 0.53948(12) 0.2515(4) 0.40521(13) 0.0192(5) Uani 1 1 d . . . . .
C10 C 0.40612(13) 0.2445(4) 0.29361(14) 0.0200(5) Uani 1 1 d . . . . .
C6 C 0.62833(13) 0.0664(4) 0.51618(14) 0.0217(5) Uani 1 1 d . . . . .
H6 H 0.597369 -0.061853 0.512523 0.026 Uiso 1 1 calc R U . . .
C1 C 0.60924(13) 0.2531(4) 0.46482(14) 0.0188(5) Uani 1 1 d . . . . .
C12 C 0.49127(13) 0.4400(4) 0.39572(14) 0.0215(5) Uani 1 1 d . . . . .
H12 H 0.503733 0.571364 0.426295 0.026 Uiso 1 1 calc R U . . .
C9 C 0.45434(12) 0.0554(4) 0.30284(14) 0.0210(5) Uani 1 1 d . . . . .
H9 H 0.442355 -0.074817 0.271469 0.025 Uiso 1 1 calc R U . . .
C11 C 0.42575(13) 0.4361(4) 0.34224(14) 0.0213(5) Uani 1 1 d . . . . .
H11 H 0.394124 0.562784 0.338431 0.026 Uiso 1 1 calc R U . . .
C2 C 0.65725(13) 0.4421(4) 0.47210(15) 0.0238(6) Uani 1 1 d . . . . .
H2 H 0.645905 0.568362 0.438545 0.029 Uiso 1 1 calc R U . . .
C16 C 0.16878(13) 0.5500(4) 0.14013(14) 0.0214(5) Uani 1 1 d . . . . .
C8 C 0.51936(13) 0.0583(4) 0.35759(14) 0.0213(5) Uani 1 1 d . . . . .
H8 H 0.550206 -0.070293 0.362834 0.026 Uiso 1 1 calc R U . . .
C19 C 0.09547(13) 0.7244(4) 0.24150(14) 0.0245(6) Uani 1 1 d . . . . .
H19 H 0.090453 0.856972 0.210265 0.029 Uiso 1 1 calc R U . . .
C13 C 0.33793(13) 0.2335(4) 0.23370(14) 0.0231(6) Uani 1 1 d . . . . .
H13 H 0.320324 0.087663 0.218211 0.028 Uiso 1 1 calc R U . . .
C23 C 0.14346(13) 0.3434(4) 0.26668(14) 0.0237(6) Uani 1 1 d . . . . .
H23 H 0.170112 0.217619 0.252046 0.028 Uiso 1 1 calc R U . . .
C3 C 0.72137(13) 0.4448(4) 0.52839(14) 0.0252(6) Uani 1 1 d . . . . .
H3 H 0.752701 0.572150 0.532112 0.030 Uiso 1 1 calc R U . . .
C14 C 0.29906(13) 0.4095(4) 0.19956(14) 0.0239(6) Uani 1 1 d . . . . .
H14 H 0.313302 0.556715 0.217084 0.029 Uiso 1 1 calc R U . . .
C5 C 0.69259(13) 0.0697(4) 0.57237(15) 0.0259(6) Uani 1 1 d . . . . .
H5 H 0.704552 -0.056384 0.605837 0.031 Uiso 1 1 calc R U . . .
C17 C 0.10588(13) 0.5000(4) 0.07075(14) 0.0263(6) Uani 1 1 d . . . . .
C4 C 0.73929(14) 0.2600(4) 0.57910(15) 0.0269(6) Uani 1 1 d . . . . .
H4 H 0.782162 0.262957 0.617318 0.032 Uiso 1 1 calc R U . . .
C15 C 0.23320(13) 0.3846(4) 0.13408(14) 0.0241(6) Uani 1 1 d . . . . .
H15A H 0.214554 0.228549 0.134998 0.029 Uiso 1 1 calc R U . . .
H15B H 0.250081 0.407735 0.082552 0.029 Uiso 1 1 calc R U . . .
C22 C 0.11129(14) 0.3342(5) 0.33641(15) 0.0294(6) Uani 1 1 d . . . . .
H22 H 0.116947 0.203344 0.368512 0.035 Uiso 1 1 calc R U . . .
C21 C 0.07073(14) 0.5192(5) 0.35846(16) 0.0336(7) Uani 1 1 d . . . . .
H21 H 0.049206 0.513292 0.405298 0.040 Uiso 1 1 calc R U . . .
C20 C 0.06254(13) 0.7122(5) 0.31041(15) 0.0294(6) Uani 1 1 d . . . . .
H20 H 0.034557 0.835614 0.324535 0.035 Uiso 1 1 calc R U . . .
H1 H 0.219(2) 0.790(6) 0.087(2) 0.066(11) Uiso 1 1 d . . . . .

loop_
_atom_site_aniso_label
_atom_site_aniso_U_11
_atom_site_aniso_U_22
_atom_site_aniso_U_33
_atom_site_aniso_U_23
_atom_site_aniso_U_13
_atom_site_aniso_U_12
F2 0.0366(9) 0.0595(11) 0.0184(8) -0.0006(7) 0.0034(6) -0.0031(7)
F3 0.0315(9) 0.0412(9) 0.0367(9) -0.0057(7) -0.0039(7) -0.0119(7)
F1 0.0296(9) 0.0570(11) 0.0346(9) -0.0042(8) -0.0078(7) 0.0171(8)
O1 0.0319(10) 0.0223(9) 0.0314(10) 0.0009(8) 0.0092(8) -0.0025(8)
C18 0.0147(12) 0.0259(13) 0.0197(12) -0.0036(10) 0.0000(9) -0.0019(9)
C7 0.0181(12) 0.0214(13) 0.0195(12) 0.0025(10) 0.0077(9) -0.0002(9)
C10 0.0183(12) 0.0250(13) 0.0184(12) 0.0018(10) 0.0081(10) -0.0027(9)
C6 0.0205(12) 0.0196(12) 0.0262(13) 0.0022(10) 0.0073(10) -0.0012(10)
C1 0.0178(12) 0.0213(12) 0.0190(12) -0.0029(10) 0.0085(9) 0.0017(9)
C12 0.0258(13) 0.0204(12) 0.0192(12) -0.0027(10) 0.0068(10) 0.0008(10)
C9 0.0194(12) 0.0215(12) 0.0230(13) -0.0025(10) 0.0061(10) -0.0020(10)
C11 0.0215(12) 0.0225(13) 0.0209(12) 0.0018(10) 0.0067(10) 0.0045(10)
C2 0.0243(13) 0.0239(13) 0.0242(13) 0.0009(11) 0.0071(10) -0.0012(10)
C16 0.0197(12) 0.0212(12) 0.0231(13) -0.0003(10) 0.0032(10) -0.0022(10)
C8 0.0194(12) 0.0205(12) 0.0250(13) 0.0007(11) 0.0066(10) 0.0028(9)
C19 0.0182(12) 0.0270(13) 0.0269(13) -0.0018(11) -0.0011(10) -0.0012(10)
C13 0.0225(13) 0.0261(13) 0.0216(13) -0.0011(11) 0.0062(10) -0.0020(10)
C23 0.0191(12) 0.0266(13) 0.0251(13) -0.0032(11) 0.0019(10) -0.0019(10)
C3 0.0236(13) 0.0270(13) 0.0262(13) -0.0049(11) 0.0074(10) -0.0053(10)
C14 0.0180(12) 0.0245(13) 0.0300(14) -0.0024(11) 0.0060(10) -0.0041(10)
C5 0.0222(13) 0.0294(14) 0.0272(14) 0.0046(11) 0.0070(10) 0.0066(11)
C17 0.0238(14) 0.0325(14) 0.0231(13) 0.0010(11) 0.0050(11) 0.0024(11)
C4 0.0200(13) 0.0374(15) 0.0232(13) -0.0026(12) 0.0033(10) 0.0012(11)
C15 0.0205(13) 0.0270(13) 0.0252(13) -0.0015(11) 0.0046(10) 0.0009(10)
C22 0.0280(14) 0.0351(15) 0.0240(13) 0.0056(12) -0.0001(11) -0.0114(12)
C21 0.0247(14) 0.0527(18) 0.0248(14) -0.0091(13) 0.0085(11) -0.0141(13)
C20 0.0179(13) 0.0376(15) 0.0340(15) -0.0125(13) 0.0079(11) -0.0030(11)

loop_
_atom_type_symbol
_atom_type_description
_atom_type_scat_dispersion_real
_atom_type_scat_dispersion_imag
_atom_type_scat_source
C C 0.0033 0.0016 'International Tables Vol C Tables 4.2.6.8 and 6.1.1.4'
H H 0.0000 0.0000 'International Tables Vol C Tables 4.2.6.8 and 6.1.1.4'
F F 0.0171 0.0103 'International Tables Vol C Tables 4.2.6.8 and 6.1.1.4'
O O 0.0106 0.0060 'International Tables Vol C Tables 4.2.6.8 and 6.1.1.4'

loop_
_geom_angle_atom_site_label_1
_geom_angle_atom_site_label_2
_geom_angle_atom_site_label_3
_geom_angle
_geom_angle_site_symmetry_1
_geom_angle_site_symmetry_3
_geom_angle_publ_flag
C16 O1 H1 109(2) . . ?
C19 C18 C16 119.5(2) . . ?
C23 C18 C16 122.0(2) . . ?
C23 C18 C19 118.5(2) . . ?
C12 C7 C1 121.6(2) . . ?
C12 C7 C8 117.6(2) . . ?
C8 C7 C1 120.80(19) . . ?
C9 C10 C13 119.1(2) . . ?
C11 C10 C9 117.6(2) . . ?
C11 C10 C13 123.2(2) . . ?
C1 C6 H6 119.5 . . ?
C5 C6 H6 119.5 . . ?
C5 C6 C1 121.0(2) . . ?
C6 C1 C7 121.1(2) . . ?
C2 C1 C7 121.2(2) . . ?
C2 C1 C6 117.8(2) . . ?
C7 C12 H12 119.2 . . ?
C11 C12 C7 121.6(2) . . ?
C11 C12 H12 119.2 . . ?
C10 C9 H9 119.4 . . ?
C8 C9 C10 121.3(2) . . ?
C8 C9 H9 119.4 . . ?
C10 C11 H11 119.5 . . ?
C12 C11 C10 120.9(2) . . ?
C12 C11 H11 119.5 . . ?
C1 C2 H2 119.5 . . ?
C3 C2 C1 121.1(2) . . ?
C3 C2 H2 119.5 . . ?
O1 C16 C18 107.63(18) . . ?
O1 C16 C17 106.72(18) . . ?
O1 C16 C15 110.33(18) . . ?
C18 C16 C17 108.10(18) . . ?
C18 C16 C15 115.23(19) . . ?
C15 C16 C17 108.50(19) . . ?
C7 C8 H8 119.5 . . ?
C9 C8 C7 120.9(2) . . ?
C9 C8 H8 119.5 . . ?
C18 C19 H19 119.8 . . ?
C20 C19 C18 120.3(2) . . ?
C20 C19 H19 119.8 . . ?
C10 C13 H13 116.6 . . ?
C14 C13 C10 126.8(2) . . ?
C14 C13 H13 116.6 . . ?
C18 C23 H23 119.6 . . ?
C22 C23 C18 120.8(2) . . ?
C22 C23 H23 119.6 . . ?
C2 C3 H3 119.7 . . ?
C4 C3 C2 120.6(2) . . ?
C4 C3 H3 119.7 . . ?
C13 C14 H14 118.2 . . ?
C13 C14 C15 123.6(2) . . ?
C15 C14 H14 118.2 . . ?
C6 C5 H5 119.8 . . ?
C4 C5 C6 120.4(2) . . ?
C4 C5 H5 119.8 . . ?
F2 C17 C16 111.54(19) . . ?
F3 C17 F2 106.15(19) . . ?
F3 C17 C16 112.04(19) . . ?
F1 C17 F2 106.24(19) . . ?
F1 C17 F3 106.47(19) . . ?
F1 C17 C16 113.9(2) . . ?
C3 C4 C5 119.2(2) . . ?
C3 C4 H4 120.4 . . ?
C5 C4 H4 120.4 . . ?
C16 C15 H15A 108.6 . . ?
C16 C15 H15B 108.6 . . ?
C14 C15 C16 114.84(19) . . ?
C14 C15 H15A 108.6 . . ?
C14 C15 H15B 108.6 . . ?
H15A C15 H15B 107.5 . . ?
C23 C22 H22 119.9 . . ?
C23 C22 C21 120.2(2) . . ?
C21 C22 H22 119.9 . . ?
C22 C21 H21 120.3 . . ?
C20 C21 C22 119.5(2) . . ?
C20 C21 H21 120.3 . . ?
C19 C20 H20 119.6 . . ?
C21 C20 C19 120.7(2) . . ?
C21 C20 H20 119.6 . . ?

loop_
_geom_bond_atom_site_label_1
_geom_bond_atom_site_label_2
_geom_bond_distance
_geom_bond_site_symmetry_2
_geom_bond_publ_flag
F2 C17 1.348(3) . ?
F3 C17 1.344(3) . ?
F1 C17 1.336(3) . ?
O1 C16 1.435(3) . ?
O1 H1 0.94(4) . ?
C18 C16 1.521(3) . ?
C18 C19 1.401(3) . ?
C18 C23 1.387(3) . ?
C7 C1 1.489(3) . ?
C7 C12 1.396(3) . ?
C7 C8 1.396(3) . ?
C10 C9 1.399(3) . ?
C10 C11 1.397(3) . ?
C10 C13 1.472(3) . ?
C6 H6 0.9300 . ?
C6 C1 1.398(3) . ?
C6 C5 1.384(3) . ?
C1 C2 1.396(3) . ?
C12 H12 0.9300 . ?
C12 C11 1.376(3) . ?
C9 H9 0.9300 . ?
C9 C8 1.381(3) . ?
C11 H11 0.9300 . ?
C2 H2 0.9300 . ?
C2 C3 1.383(3) . ?
C16 C17 1.530(3) . ?
C16 C15 1.528(3) . ?
C8 H8 0.9300 . ?
C19 H19 0.9300 . ?
C19 C20 1.382(3) . ?
C13 H13 0.9300 . ?
C13 C14 1.324(3) . ?
C23 H23 0.9300 . ?
C23 C22 1.386(3) . ?
C3 H3 0.9300 . ?
C3 C4 1.380(3) . ?
C14 H14 0.9300 . ?
C14 C15 1.503(3) . ?
C5 H5 0.9300 . ?
C5 C4 1.388(3) . ?
C4 H4 0.9300 . ?
C15 H15A 0.9700 . ?
C15 H15B 0.9700 . ?
C22 H22 0.9300 . ?
C22 C21 1.385(4) . ?
C21 H21 0.9300 . ?
C21 C20 1.378(4) . ?
C20 H20 0.9300 . ?

loop_
_geom_torsion_atom_site_label_1
_geom_torsion_atom_site_label_2
_geom_torsion_atom_site_label_3
_geom_torsion_atom_site_label_4
_geom_torsion
_geom_torsion_site_symmetry_1
_geom_torsion_site_symmetry_2
_geom_torsion_site_symmetry_3
_geom_torsion_site_symmetry_4
_geom_torsion_publ_flag
O1 C16 C17 F2 60.2(2) . . . . ?
O1 C16 C17 F3 179.01(18) . . . . ?
O1 C16 C17 F1 -60.1(2) . . . . ?
O1 C16 C15 C14 64.6(3) . . . . ?
C18 C16 C17 F2 175.69(19) . . . . ?
C18 C16 C17 F3 -65.5(2) . . . . ?
C18 C16 C17 F1 55.5(3) . . . . ?
C18 C16 C15 C14 -57.5(3) . . . . ?
C18 C19 C20 C21 1.5(4) . . . . ?
C18 C23 C22 C21 0.7(4) . . . . ?
C7 C1 C2 C3 178.9(2) . . . . ?
C7 C12 C11 C10 -1.8(3) . . . . ?
C10 C9 C8 C7 -0.5(3) . . . . ?
C10 C13 C14 C15 175.1(2) . . . . ?
C6 C1 C2 C3 -0.2(3) . . . . ?
C6 C5 C4 C3 -0.8(4) . . . . ?
C1 C7 C12 C11 -178.2(2) . . . . ?
C1 C7 C8 C9 179.4(2) . . . . ?
C1 C6 C5 C4 0.4(3) . . . . ?
C1 C2 C3 C4 -0.3(4) . . . . ?
C12 C7 C1 C6 133.6(2) . . . . ?
C12 C7 C1 C2 -45.5(3) . . . . ?
C12 C7 C8 C9 0.4(3) . . . . ?
C9 C10 C11 C12 1.7(3) . . . . ?
C9 C10 C13 C14 -157.8(2) . . . . ?
C11 C10 C9 C8 -0.5(3) . . . . ?
C11 C10 C13 C14 22.0(4) . . . . ?
C2 C3 C4 C5 0.7(4) . . . . ?
C16 C18 C19 C20 176.9(2) . . . . ?
C16 C18 C23 C22 -177.9(2) . . . . ?
C8 C7 C1 C6 -45.3(3) . . . . ?
C8 C7 C1 C2 135.6(2) . . . . ?
C8 C7 C12 C11 0.8(3) . . . . ?
C19 C18 C16 O1 35.9(3) . . . . ?
C19 C18 C16 C17 -79.0(3) . . . . ?
C19 C18 C16 C15 159.5(2) . . . . ?
C19 C18 C23 C22 -0.5(3) . . . . ?
C13 C10 C9 C8 179.3(2) . . . . ?
C13 C10 C11 C12 -178.1(2) . . . . ?
C13 C14 C15 C16 141.1(2) . . . . ?
C23 C18 C16 O1 -146.7(2) . . . . ?
C23 C18 C16 C17 98.4(2) . . . . ?
C23 C18 C16 C15 -23.1(3) . . . . ?
C23 C18 C19 C20 -0.6(3) . . . . ?
C23 C22 C21 C20 0.1(4) . . . . ?
C5 C6 C1 C7 -179.0(2) . . . . ?
C5 C6 C1 C2 0.1(3) . . . . ?
C17 C16 C15 C14 -178.8(2) . . . . ?
C15 C16 C17 F2 -58.7(2) . . . . ?
C15 C16 C17 F3 60.1(2) . . . . ?
C15 C16 C17 F1 -178.9(2) . . . . ?
C22 C21 C20 C19 -1.2(4) . . . . ?
